data_4028100
loop_
_publ_author_name
'Manuel Schaffroth'
'Benjamin D. Lindner'
'Vladislav Vasilenko'
'Frank Rominger'
'U. H. F. Bunz'

_publ_section_title
;
 Alkynylated Diazadioxaacenes: Syntheses and Properties
;
_journal_name_full 'Journal of Organic Chemistry'
_journal_page_first 3142
_journal_page_last 3150
_journal_paper_doi 10.1021/jo400092r
_journal_volume 78
_journal_year 2013
_chemical_formula_sum 'C40 H50 N2 O2 Si2'
_chemical_formula_weight 647.00
_chemical_name_systematic
; 
 ? 
;
_space_group_IT_number 15
_symmetry_cell_setting monoclinic
_symmetry_space_group_name_Hall '-C 2yc'
_symmetry_space_group_name_H-M 'C 1 2/c 1'
_atom_sites_solution_hydrogens geom
_atom_sites_solution_primary direct
_atom_sites_solution_secondary difmap
_audit_creation_method SHELXL-97
_cell_angle_alpha 90.00
_cell_angle_beta 100.877(4)
_cell_angle_gamma 90.00
_cell_formula_units_Z 8
_cell_length_a 34.075(6)
_cell_length_b 15.776(3)
_cell_length_c 14.143(2)
_cell_measurement_reflns_used 9971
_cell_measurement_temperature 200(2)
_cell_measurement_theta_max 26.00
_cell_measurement_theta_min 2.43
_cell_volume 7466(2)
_computing_cell_refinement 'Bruker SAINT'
_computing_data_collection 'Bruker APEX2'
_computing_data_reduction 'Bruker SAINT'
_computing_molecular_graphics 'Bruker SHELXTL'
_computing_publication_material 'Bruker SHELXTL'
_computing_structure_refinement 'SHELXL-97 (Sheldrick, 2008)'
_computing_structure_solution 'SHELXS-97 (Sheldrick, 2008)'
_diffrn_ambient_temperature 200(2)
_diffrn_measured_fraction_theta_full 0.996
_diffrn_measured_fraction_theta_max 0.996
_diffrn_measurement_device_type 'Bruker APEX-II CCD'
_diffrn_measurement_method '\f and \w scans'
_diffrn_radiation_monochromator mirror
_diffrn_radiation_source 'ImuS microsource'
_diffrn_radiation_type MoK\a
_diffrn_radiation_wavelength 0.71073
_diffrn_reflns_av_R_equivalents 0.0302
_diffrn_reflns_av_sigmaI/netI 0.0226
_diffrn_reflns_limit_h_max 42
_diffrn_reflns_limit_h_min -42
_diffrn_reflns_limit_k_max 19
_diffrn_reflns_limit_k_min -19
_diffrn_reflns_limit_l_max 17
_diffrn_reflns_limit_l_min -17
_diffrn_reflns_number 41619
_diffrn_reflns_theta_full 26.08
_diffrn_reflns_theta_max 26.08
_diffrn_reflns_theta_min 1.22
_exptl_absorpt_coefficient_mu 0.130
_exptl_absorpt_correction_T_max 0.9845
_exptl_absorpt_correction_T_min 0.9644
_exptl_absorpt_correction_type multi-scan
_exptl_crystal_colour colourless
_exptl_crystal_density_diffrn 1.151
_exptl_crystal_description polyhedron
_exptl_crystal_F_000 2784
_exptl_crystal_size_max 0.28
_exptl_crystal_size_mid 0.17
_exptl_crystal_size_min 0.12
_refine_diff_density_max 0.619
_refine_diff_density_min -0.208
_refine_diff_density_rms 0.043
_refine_ls_extinction_method none
_refine_ls_goodness_of_fit_ref 1.034
_refine_ls_hydrogen_treatment constr
_refine_ls_matrix_type full
_refine_ls_number_parameters 415
_refine_ls_number_reflns 7388
_refine_ls_number_restraints 0
_refine_ls_restrained_S_all 1.034
_refine_ls_R_factor_all 0.0619
_refine_ls_R_factor_gt 0.0453
_refine_ls_shift/su_max 0.002
_refine_ls_shift/su_mean 0.000
_refine_ls_structure_factor_coef Fsqd
_refine_ls_weighting_details 'calc w=1/[\s^2^(Fo^2^)+(0.0649P)^2^+7.1316P] where P=(Fo^2^+2Fc^2^)/3'
_refine_ls_weighting_scheme calc
_refine_ls_wR_factor_gt 0.1210
_refine_ls_wR_factor_ref 0.1333
_reflns_number_gt 5793
_reflns_number_total 7388
_reflns_threshold_expression >2sigma(I)
_cod_data_source_file jo400092r_si_005.cif
_cod_data_source_block mas3
_cod_database_code 4028100

loop_
_symmetry_equiv_pos_as_xyz
'x, y, z'
'-x, y, -z+1/2'
'x+1/2, y+1/2, z'
'-x+1/2, y+1/2, -z+1/2'
'-x, -y, -z'
'x, -y, z-1/2'
'-x+1/2, -y+1/2, -z'
'x+1/2, -y+1/2, z-1/2'

loop_
_atom_site_label
_atom_site_type_symbol
_atom_site_fract_x
_atom_site_fract_y
_atom_site_fract_z
_atom_site_U_iso_or_equiv
_atom_site_adp_type
_atom_site_occupancy
_atom_site_symmetry_multiplicity
_atom_site_calc_flag
_atom_site_refinement_flags
Si1 Si 0.089719(14) 0.98359(4) 0.62649(4) 0.03506(15) Uani 1 1 d .
Si2 Si 0.408994(14) 1.05124(4) 1.08628(4) 0.03767(15) Uani 1 1 d .
C1 C 0.16639(5) 1.04024(12) 0.75548(13) 0.0332(4) Uani 1 1 d .
C2 C 0.13424(5) 1.02450(13) 0.70832(14) 0.0367(4) Uani 1 1 d .
C3 C 0.32574(5) 1.06830(11) 0.96520(13) 0.0303(4) Uani 1 1 d .
C4 C 0.35859(5) 1.06640(12) 1.01386(14) 0.0352(4) Uani 1 1 d .
C11 C 0.20626(5) 1.05143(12) 0.80858(12) 0.0303(4) Uani 1 1 d .
C12 C 0.22958(5) 0.98130(12) 0.83242(13) 0.0313(4) Uani 1 1 d .
O13 O 0.21297(4) 0.90315(8) 0.80530(10) 0.0394(3) Uani 1 1 d .
C14 C 0.23356(5) 0.83306(12) 0.84327(13) 0.0327(4) Uani 1 1 d .
N15 N 0.21507(4) 0.76203(10) 0.82931(11) 0.0349(4) Uani 1 1 d .
C16 C 0.23641(6) 0.69140(12) 0.86464(13) 0.0344(4) Uani 1 1 d .
C17 C 0.21841(6) 0.61123(13) 0.85153(15) 0.0420(5) Uani 1 1 d .
H17 H 0.1916 0.6060 0.8182 0.050 Uiso 1 1 calc R
C18 C 0.23944(7) 0.54062(14) 0.88661(16) 0.0461(5) Uani 1 1 d .
H18 H 0.2271 0.4865 0.8776 0.055 Uiso 1 1 calc R
C19 C 0.27909(7) 0.54737(13) 0.93582(16) 0.0450(5) Uani 1 1 d .
H19 H 0.2934 0.4977 0.9597 0.054 Uiso 1 1 calc R
C20 C 0.29736(6) 0.62455(13) 0.94971(15) 0.0402(5) Uani 1 1 d .
H20 H 0.3242 0.6285 0.9834 0.048 Uiso 1 1 calc R
C21 C 0.27640(6) 0.69813(12) 0.91402(13) 0.0341(4) Uani 1 1 d .
N22 N 0.29500(4) 0.77570(10) 0.92786(11) 0.0338(4) Uani 1 1 d .
C23 C 0.27399(5) 0.83978(12) 0.89306(13) 0.0319(4) Uani 1 1 d .
O24 O 0.29267(4) 0.91701(8) 0.90472(10) 0.0371(3) Uani 1 1 d .
C25 C 0.26917(5) 0.98799(12) 0.88188(13) 0.0301(4) Uani 1 1 d .
C26 C 0.28591(5) 1.06516(11) 0.90974(12) 0.0287(4) Uani 1 1 d .
C27 C 0.26286(5) 1.14053(11) 0.88503(12) 0.0282(4) Uani 1 1 d .
C28 C 0.27877(5) 1.22169(12) 0.90872(13) 0.0330(4) Uani 1 1 d .
H28 H 0.3057 1.2270 0.9415 0.040 Uiso 1 1 calc R
C29 C 0.25639(6) 1.29272(12) 0.88555(14) 0.0373(4) Uani 1 1 d .
H29 H 0.2676 1.3470 0.9025 0.045 Uiso 1 1 calc R
C30 C 0.21646(6) 1.28575(13) 0.83631(15) 0.0395(5) Uani 1 1 d .
H30 H 0.2008 1.3354 0.8205 0.047 Uiso 1 1 calc R
C31 C 0.20024(5) 1.20816(13) 0.81128(13) 0.0354(4) Uani 1 1 d .
H31 H 0.1734 1.2043 0.7776 0.042 Uiso 1 1 calc R
C32 C 0.22268(5) 1.13363(11) 0.83456(12) 0.0290(4) Uani 1 1 d .
C41 C 0.05508(6) 1.07432(14) 0.58526(15) 0.0420(5) Uani 1 1 d .
H41 H 0.0318 1.0507 0.5388 0.050 Uiso 1 1 calc R
C42 C 0.07444(8) 1.14146(16) 0.5314(2) 0.0650(7) Uani 1 1 d .
H42A H 0.0848 1.1147 0.4786 0.097 Uiso 1 1 calc R
H42B H 0.0964 1.1685 0.5758 0.097 Uiso 1 1 calc R
H42C H 0.0545 1.1843 0.5052 0.097 Uiso 1 1 calc R
C43 C 0.03846(8) 1.11540(18) 0.6667(2) 0.0673(7) Uani 1 1 d .
H43A H 0.0256 1.0721 0.7002 0.101 Uiso 1 1 calc R
H43B H 0.0188 1.1586 0.6402 0.101 Uiso 1 1 calc R
H43C H 0.0603 1.1419 0.7121 0.101 Uiso 1 1 calc R
C44 C 0.06563(7) 0.90516(15) 0.69790(17) 0.0524(6) Uani 1 1 d .
H44 H 0.0559 0.9389 0.7486 0.063 Uiso 1 1 calc R
C45 C 0.02857(9) 0.8639(2) 0.6380(2) 0.0868(10) Uani 1 1 d .
H45A H 0.0108 0.9079 0.6051 0.130 Uiso 1 1 calc R
H45B H 0.0145 0.8313 0.6804 0.130 Uiso 1 1 calc R
H45C H 0.0366 0.8259 0.5902 0.130 Uiso 1 1 calc R
C46 C 0.09384(9) 0.8391(2) 0.7514(2) 0.0825(9) Uani 1 1 d .
H46A H 0.1171 0.8674 0.7897 0.124 Uiso 1 1 calc R
H46B H 0.1026 0.8008 0.7050 0.124 Uiso 1 1 calc R
H46C H 0.0800 0.8065 0.7941 0.124 Uiso 1 1 calc R
C47 C 0.10932(6) 0.94061(15) 0.52017(16) 0.0483(5) Uani 1 1 d .
H47 H 0.1252 0.9877 0.4985 0.058 Uiso 1 1 calc R
C48 C 0.13837(8) 0.86650(17) 0.5438(2) 0.0656(7) Uani 1 1 d .
H48A H 0.1591 0.8812 0.5994 0.098 Uiso 1 1 calc R
H48B H 0.1508 0.8546 0.4882 0.098 Uiso 1 1 calc R
H48C H 0.1238 0.8162 0.5589 0.098 Uiso 1 1 calc R
C49 C 0.07692(8) 0.9185(2) 0.43265(18) 0.0742(8) Uani 1 1 d .
H49A H 0.0585 0.9665 0.4175 0.111 Uiso 1 1 calc R
H49B H 0.0621 0.8685 0.4473 0.111 Uiso 1 1 calc R
H49C H 0.0895 0.9064 0.3772 0.111 Uiso 1 1 calc R
C51 C 0.40693(6) 1.07932(16) 1.21436(16) 0.0517(6) Uani 1 1 d .
H51 H 0.4332 1.0629 1.2548 0.062 Uiso 1 1 calc R
C52 C 0.37421(8) 1.0295(2) 1.25171(19) 0.0691(7) Uani 1 1 d .
H52A H 0.3781 0.9687 1.2432 0.104 Uiso 1 1 calc R
H52B H 0.3479 1.0463 1.2156 0.104 Uiso 1 1 calc R
H52C H 0.3757 1.0419 1.3202 0.104 Uiso 1 1 calc R
C53 C 0.40164(9) 1.17386(19) 1.2272(2) 0.0810(9) Uani 1 1 d .
H53A H 0.4228 1.2046 1.2032 0.121 Uiso 1 1 calc R
H53B H 0.4032 1.1865 1.2957 0.121 Uiso 1 1 calc R
H53C H 0.3755 1.1915 1.1910 0.121 Uiso 1 1 calc R
C54 C 0.44237(7) 1.12912(17) 1.03565(19) 0.0580(6) Uani 1 1 d .
H54 H 0.4323 1.1871 1.0472 0.070 Uiso 1 1 calc R
C55 C 0.43951(9) 1.1211(2) 0.9292(2) 0.0769(8) Uani 1 1 d .
H55A H 0.4114 1.1250 0.8971 0.115 Uiso 1 1 calc R
H55B H 0.4504 1.0662 0.9145 0.115 Uiso 1 1 calc R
H55C H 0.4548 1.1668 0.9063 0.115 Uiso 1 1 calc R
C56 C 0.48606(7) 1.1252(2) 1.0905(2) 0.0804(9) Uani 1 1 d .
H56A H 0.4866 1.1317 1.1597 0.121 Uiso 1 1 calc R
H56B H 0.5015 1.1710 1.0682 0.121 Uiso 1 1 calc R
H56C H 0.4978 1.0704 1.0785 0.121 Uiso 1 1 calc R
C57 C 0.42352(7) 0.93881(15) 1.06877(19) 0.0567(6) Uani 1 1 d .
H57 H 0.4352 0.9386 1.0090 0.068 Uiso 1 1 calc R
C58 C 0.39001(8) 0.87552(16) 1.0516(2) 0.0786(9) Uani 1 1 d .
H58A H 0.3690 0.8955 0.9993 0.118 Uiso 1 1 calc R
H58B H 0.3790 0.8689 1.1104 0.118 Uiso 1 1 calc R
H58C H 0.4001 0.8208 1.0338 0.118 Uiso 1 1 calc R
C59 C 0.45693(8) 0.90694(19) 1.1499(2) 0.0777(9) Uani 1 1 d .
H59A H 0.4790 0.9477 1.1600 0.116 Uiso 1 1 calc R
H59B H 0.4666 0.8518 1.1320 0.116 Uiso 1 1 calc R
H59C H 0.4464 0.9010 1.2095 0.116 Uiso 1 1 calc R

loop_
_atom_site_aniso_label
_atom_site_aniso_U_11
_atom_site_aniso_U_22
_atom_site_aniso_U_33
_atom_site_aniso_U_23
_atom_site_aniso_U_13
_atom_site_aniso_U_12
Si1 0.0225(2) 0.0422(3) 0.0362(3) 0.0014(2) -0.0055(2) -0.0009(2)
Si2 0.0213(2) 0.0444(3) 0.0426(3) -0.0068(2) -0.0061(2) 0.0034(2)
C1 0.0273(9) 0.0386(10) 0.0318(9) 0.0011(8) 0.0010(7) 0.0022(8)
C2 0.0255(9) 0.0446(11) 0.0366(10) 0.0024(8) -0.0031(8) 0.0012(8)
C3 0.0264(9) 0.0299(9) 0.0328(9) -0.0016(7) 0.0011(7) -0.0001(7)
C4 0.0280(9) 0.0332(10) 0.0409(11) -0.0031(8) -0.0024(8) 0.0002(8)
C11 0.0225(8) 0.0405(10) 0.0259(9) 0.0009(8) -0.0002(7) 0.0013(7)
C12 0.0259(8) 0.0353(10) 0.0301(9) -0.0031(8) -0.0011(7) -0.0034(8)
O13 0.0285(6) 0.0349(7) 0.0478(8) -0.0023(6) -0.0109(6) -0.0013(6)
C14 0.0290(9) 0.0356(10) 0.0317(9) -0.0043(8) 0.0012(7) -0.0005(8)
N15 0.0309(8) 0.0397(9) 0.0334(8) -0.0051(7) 0.0044(6) -0.0038(7)
C16 0.0349(10) 0.0368(10) 0.0326(10) -0.0040(8) 0.0091(8) -0.0019(8)
C17 0.0400(11) 0.0434(12) 0.0441(11) -0.0059(9) 0.0116(9) -0.0064(9)
C18 0.0529(12) 0.0368(11) 0.0518(13) -0.0048(10) 0.0181(10) -0.0062(10)
C19 0.0515(12) 0.0353(11) 0.0506(13) 0.0010(9) 0.0153(10) 0.0051(10)
C20 0.0390(10) 0.0388(11) 0.0436(11) -0.0009(9) 0.0098(9) 0.0039(9)
C21 0.0366(10) 0.0347(10) 0.0325(9) -0.0033(8) 0.0105(8) 0.0007(8)
N22 0.0310(8) 0.0342(9) 0.0349(8) -0.0041(7) 0.0027(6) 0.0013(7)
C23 0.0281(9) 0.0360(10) 0.0304(9) -0.0042(8) 0.0021(7) -0.0014(8)
O24 0.0244(6) 0.0319(7) 0.0494(8) -0.0011(6) -0.0070(6) 0.0013(5)
C25 0.0237(8) 0.0351(10) 0.0291(9) 0.0018(7) -0.0011(7) 0.0038(7)
C26 0.0216(8) 0.0368(10) 0.0259(8) 0.0003(7) -0.0001(7) -0.0004(7)
C27 0.0239(8) 0.0364(10) 0.0238(8) 0.0018(7) 0.0035(7) 0.0003(7)
C28 0.0280(9) 0.0374(10) 0.0325(9) 0.0001(8) 0.0025(7) -0.0018(8)
C29 0.0364(10) 0.0327(10) 0.0420(11) -0.0006(8) 0.0050(8) -0.0018(8)
C30 0.0352(10) 0.0363(11) 0.0455(11) 0.0042(9) 0.0042(9) 0.0074(8)
C31 0.0252(9) 0.0439(11) 0.0351(10) 0.0022(8) 0.0007(7) 0.0046(8)
C32 0.0251(8) 0.0363(10) 0.0246(8) 0.0012(7) 0.0025(7) 0.0014(7)
C41 0.0271(9) 0.0493(12) 0.0442(11) 0.0026(9) -0.0072(8) 0.0035(9)
C42 0.0582(15) 0.0548(15) 0.0780(18) 0.0217(13) 0.0028(13) 0.0057(12)
C43 0.0547(14) 0.0756(18) 0.0697(17) 0.0005(14) 0.0069(13) 0.0235(13)
C44 0.0429(12) 0.0575(14) 0.0527(13) 0.0099(11) -0.0016(10) -0.0106(11)
C45 0.0644(17) 0.097(2) 0.088(2) 0.0241(18) -0.0125(16) -0.0429(17)
C46 0.0780(19) 0.080(2) 0.082(2) 0.0359(17) -0.0051(16) -0.0088(16)
C47 0.0403(11) 0.0557(14) 0.0457(12) -0.0060(10) 0.0003(9) 0.0015(10)
C48 0.0533(14) 0.0675(17) 0.0737(17) -0.0145(14) 0.0063(13) 0.0149(13)
C49 0.0668(17) 0.099(2) 0.0497(15) -0.0214(15) -0.0079(13) 0.0052(16)
C51 0.0307(10) 0.0708(16) 0.0478(13) -0.0113(11) -0.0071(9) 0.0058(10)
C52 0.0550(15) 0.099(2) 0.0535(15) 0.0044(14) 0.0100(12) 0.0065(15)
C53 0.0717(18) 0.079(2) 0.093(2) -0.0410(17) 0.0172(16) -0.0051(15)
C54 0.0345(11) 0.0682(16) 0.0685(16) -0.0070(13) 0.0027(11) -0.0089(11)
C55 0.0653(17) 0.086(2) 0.079(2) 0.0147(16) 0.0128(15) -0.0189(15)
C56 0.0323(12) 0.111(3) 0.092(2) -0.0051(18) -0.0023(13) -0.0178(14)
C57 0.0464(13) 0.0546(14) 0.0636(15) -0.0044(12) -0.0036(11) 0.0147(11)
C58 0.0651(17) 0.0430(14) 0.116(3) -0.0047(15) -0.0139(16) 0.0037(13)
C59 0.0514(15) 0.0755(19) 0.095(2) 0.0034(16) -0.0145(14) 0.0278(14)

loop_
_atom_type_symbol
_atom_type_description
_atom_type_scat_dispersion_real
_atom_type_scat_dispersion_imag
_atom_type_scat_source
C C 0.0033 0.0016 'International Tables Vol C Tables 4.2.6.8 and 6.1.1.4'
H H 0.0000 0.0000 'International Tables Vol C Tables 4.2.6.8 and 6.1.1.4'
N N 0.0061 0.0033 'International Tables Vol C Tables 4.2.6.8 and 6.1.1.4'
O O 0.0106 0.0060 'International Tables Vol C Tables 4.2.6.8 and 6.1.1.4'
Si Si 0.0817 0.0704 'International Tables Vol C Tables 4.2.6.8 and 6.1.1.4'

loop_
_geom_angle_atom_site_label_1
_geom_angle_atom_site_label_2
_geom_angle_atom_site_label_3
_geom_angle
C2 Si1 C41 108.85(9)
C2 Si1 C44 106.51(10)
C41 Si1 C44 110.85(10)
C2 Si1 C47 104.69(9)
C41 Si1 C47 108.87(10)
C44 Si1 C47 116.64(11)
C4 Si2 C57 106.97(10)
C4 Si2 C51 107.75(9)
C57 Si2 C51 114.22(12)
C4 Si2 C54 105.52(10)
C57 Si2 C54 111.74(12)
C51 Si2 C54 110.13(11)
C2 C1 C11 174.4(2)
C1 C2 Si1 169.06(18)
C4 C3 C26 176.1(2)
C3 C4 Si2 173.90(17)
C12 C11 C32 119.26(15)
C12 C11 C1 118.61(17)
C32 C11 C1 122.10(16)
C11 C12 O13 117.75(15)
C11 C12 C25 121.48(17)
O13 C12 C25 120.77(16)
C14 O13 C12 117.44(13)
N15 C14 O13 116.49(15)
N15 C14 C23 122.76(17)
O13 C14 C23 120.72(16)
C14 N15 C16 116.23(16)
N15 C16 C17 119.70(18)
N15 C16 C21 120.96(17)
C17 C16 C21 119.34(18)
C18 C17 C16 120.1(2)
C18 C17 H17 120.0
C16 C17 H17 120.0
C17 C18 C19 120.6(2)
C17 C18 H18 119.7
C19 C18 H18 119.7
C20 C19 C18 120.6(2)
C20 C19 H19 119.7
C18 C19 H19 119.7
C19 C20 C21 119.87(19)
C19 C20 H20 120.1
C21 C20 H20 120.1
N22 C21 C20 119.63(17)
N22 C21 C16 120.85(17)
C20 C21 C16 119.52(18)
C23 N22 C21 115.97(16)
N22 C23 O24 116.21(15)
N22 C23 C14 123.22(17)
O24 C23 C14 120.56(16)
C23 O24 C25 117.24(13)
C26 C25 O24 117.53(15)
C26 C25 C12 121.31(16)
O24 C25 C12 121.16(16)
C25 C26 C27 119.23(15)
C25 C26 C3 119.17(16)
C27 C26 C3 121.58(16)
C28 C27 C32 118.70(16)
C28 C27 C26 121.94(15)
C32 C27 C26 119.36(16)
C29 C28 C27 121.29(17)
C29 C28 H28 119.4
C27 C28 H28 119.4
C28 C29 C30 119.95(18)
C28 C29 H29 120.0
C30 C29 H29 120.0
C31 C30 C29 120.30(18)
C31 C30 H30 119.8
C29 C30 H30 119.8
C30 C31 C32 120.94(17)
C30 C31 H31 119.5
C32 C31 H31 119.5
C31 C32 C27 118.81(16)
C31 C32 C11 121.85(16)
C27 C32 C11 119.33(16)
C43 C41 C42 109.9(2)
C43 C41 Si1 113.08(15)
C42 C41 Si1 112.26(15)
C43 C41 H41 107.1
C42 C41 H41 107.1
Si1 C41 H41 107.1
C41 C42 H42A 109.5
C41 C42 H42B 109.5
H42A C42 H42B 109.5
C41 C42 H42C 109.5
H42A C42 H42C 109.5
H42B C42 H42C 109.5
C41 C43 H43A 109.5
C41 C43 H43B 109.5
H43A C43 H43B 109.5
C41 C43 H43C 109.5
H43A C43 H43C 109.5
H43B C43 H43C 109.5
C46 C44 C45 111.3(2)
C46 C44 Si1 114.81(18)
C45 C44 Si1 112.45(17)
C46 C44 H44 105.8
C45 C44 H44 105.8
Si1 C44 H44 105.8
C44 C45 H45A 109.5
C44 C45 H45B 109.5
H45A C45 H45B 109.5
C44 C45 H45C 109.5
H45A C45 H45C 109.5
H45B C45 H45C 109.5
C44 C46 H46A 109.5
C44 C46 H46B 109.5
H46A C46 H46B 109.5
C44 C46 H46C 109.5
H46A C46 H46C 109.5
H46B C46 H46C 109.5
C48 C47 C49 109.9(2)
C48 C47 Si1 114.46(17)
C49 C47 Si1 114.60(17)
C48 C47 H47 105.7
C49 C47 H47 105.7
Si1 C47 H47 105.7
C47 C48 H48A 109.5
C47 C48 H48B 109.5
H48A C48 H48B 109.5
C47 C48 H48C 109.5
H48A C48 H48C 109.5
H48B C48 H48C 109.5
C47 C49 H49A 109.5
C47 C49 H49B 109.5
H49A C49 H49B 109.5
C47 C49 H49C 109.5
H49A C49 H49C 109.5
H49B C49 H49C 109.5
C53 C51 C52 110.5(2)
C53 C51 Si2 111.96(19)
C52 C51 Si2 111.87(17)
C53 C51 H51 107.4
C52 C51 H51 107.4
Si2 C51 H51 107.4
C51 C52 H52A 109.5
C51 C52 H52B 109.5
H52A C52 H52B 109.5
C51 C52 H52C 109.5
H52A C52 H52C 109.5
H52B C52 H52C 109.5
C51 C53 H53A 109.5
C51 C53 H53B 109.5
H53A C53 H53B 109.5
C51 C53 H53C 109.5
H53A C53 H53C 109.5
H53B C53 H53C 109.5
C55 C54 C56 112.1(2)
C55 C54 Si2 113.20(17)
C56 C54 Si2 111.88(19)
C55 C54 H54 106.4
C56 C54 H54 106.4
Si2 C54 H54 106.4
C54 C55 H55A 109.5
C54 C55 H55B 109.5
H55A C55 H55B 109.5
C54 C55 H55C 109.5
H55A C55 H55C 109.5
H55B C55 H55C 109.5
C54 C56 H56A 109.5
C54 C56 H56B 109.5
H56A C56 H56B 109.5
C54 C56 H56C 109.5
H56A C56 H56C 109.5
H56B C56 H56C 109.5
C58 C57 C59 109.6(2)
C58 C57 Si2 116.08(17)
C59 C57 Si2 112.81(18)
C58 C57 H57 105.8
C59 C57 H57 105.8
Si2 C57 H57 105.8
C57 C58 H58A 109.5
C57 C58 H58B 109.5
H58A C58 H58B 109.5
C57 C58 H58C 109.5
H58A C58 H58C 109.5
H58B C58 H58C 109.5
C57 C59 H59A 109.5
C57 C59 H59B 109.5
H59A C59 H59B 109.5
C57 C59 H59C 109.5
H59A C59 H59C 109.5
H59B C59 H59C 109.5

loop_
_geom_bond_atom_site_label_1
_geom_bond_atom_site_label_2
_geom_bond_distance
Si1 C2 1.8426(19)
Si1 C41 1.877(2)
Si1 C44 1.881(2)
Si1 C47 1.883(2)
Si2 C4 1.8419(19)
Si2 C57 1.870(2)
Si2 C51 1.879(2)
Si2 C54 1.903(3)
C1 C2 1.196(2)
C1 C11 1.434(2)
C3 C4 1.199(2)
C3 C26 1.435(2)
C11 C12 1.367(3)
C11 C32 1.432(3)
C12 O13 1.380(2)
C12 C25 1.402(2)
O13 C14 1.364(2)
C14 N15 1.283(2)
C14 C23 1.428(2)
N15 C16 1.372(2)
C16 C17 1.403(3)
C16 C21 1.413(3)
C17 C18 1.366(3)
C17 H17 0.9500
C18 C19 1.402(3)
C18 H18 0.9500
C19 C20 1.365(3)
C19 H19 0.9500
C20 C21 1.406(3)
C20 H20 0.9500
C21 N22 1.375(2)
N22 C23 1.282(2)
C23 O24 1.370(2)
O24 C25 1.379(2)
C25 C26 1.370(3)
C26 C27 1.432(2)
C27 C28 1.406(3)
C27 C32 1.424(2)
C28 C29 1.360(3)
C28 H28 0.9500
C29 C30 1.411(3)
C29 H29 0.9500
C30 C31 1.362(3)
C30 H30 0.9500
C31 C32 1.407(3)
C31 H31 0.9500
C41 C43 1.521(3)
C41 C42 1.526(3)
C41 H41 1.0000
C42 H42A 0.9800
C42 H42B 0.9800
C42 H42C 0.9800
C43 H43A 0.9800
C43 H43B 0.9800
C43 H43C 0.9800
C44 C46 1.519(4)
C44 C45 1.527(3)
C44 H44 1.0000
C45 H45A 0.9800
C45 H45B 0.9800
C45 H45C 0.9800
C46 H46A 0.9800
C46 H46B 0.9800
C46 H46C 0.9800
C47 C48 1.528(3)
C47 C49 1.535(3)
C47 H47 1.0000
C48 H48A 0.9800
C48 H48B 0.9800
C48 H48C 0.9800
C49 H49A 0.9800
C49 H49B 0.9800
C49 H49C 0.9800
C51 C53 1.517(4)
C51 C52 1.537(4)
C51 H51 1.0000
C52 H52A 0.9800
C52 H52B 0.9800
C52 H52C 0.9800
C53 H53A 0.9800
C53 H53B 0.9800
C53 H53C 0.9800
C54 C55 1.496(4)
C54 C56 1.545(3)
C54 H54 1.0000
C55 H55A 0.9800
C55 H55B 0.9800
C55 H55C 0.9800
C56 H56A 0.9800
C56 H56B 0.9800
C56 H56C 0.9800
C57 C58 1.502(4)
C57 C59 1.541(3)
C57 H57 1.0000
C58 H58A 0.9800
C58 H58B 0.9800
C58 H58C 0.9800
C59 H59A 0.9800
C59 H59B 0.9800
C59 H59C 0.9800

loop_
_geom_torsion_atom_site_label_1
_geom_torsion_atom_site_label_2
_geom_torsion_atom_site_label_3
_geom_torsion_atom_site_label_4
_geom_torsion
C11 C1 C2 Si1 -8(3)
C41 Si1 C2 C1 -149.0(9)
C44 Si1 C2 C1 91.5(10)
C47 Si1 C2 C1 -32.7(10)
C26 C3 C4 Si2 37(4)
C57 Si2 C4 C3 7.6(17)
C51 Si2 C4 C3 -115.7(17)
C54 Si2 C4 C3 126.7(17)
C2 C1 C11 C12 -25(2)
C2 C1 C11 C32 153(2)
C32 C11 C12 O13 -179.26(16)
C1 C11 C12 O13 -1.2(3)
C32 C11 C12 C25 0.1(3)
C1 C11 C12 C25 178.18(16)
C11 C12 O13 C14 -168.84(16)
C25 C12 O13 C14 11.8(3)
C12 O13 C14 N15 169.64(16)
C12 O13 C14 C23 -12.2(3)
O13 C14 N15 C16 177.73(16)
C23 C14 N15 C16 -0.4(3)
C14 N15 C16 C17 -179.42(17)
C14 N15 C16 C21 0.4(3)
N15 C16 C17 C18 -179.90(18)
C21 C16 C17 C18 0.2(3)
C16 C17 C18 C19 -0.1(3)
C17 C18 C19 C20 0.1(3)
C18 C19 C20 C21 -0.3(3)
C19 C20 C21 N22 -179.73(18)
C19 C20 C21 C16 0.5(3)
N15 C16 C21 N22 -0.1(3)
C17 C16 C21 N22 179.78(17)
N15 C16 C21 C20 179.70(17)
C17 C16 C21 C20 -0.4(3)
C20 C21 N22 C23 179.84(17)
C16 C21 N22 C23 -0.4(3)
C21 N22 C23 O24 -178.56(15)
C21 N22 C23 C14 0.5(3)
N15 C14 C23 N22 -0.1(3)
O13 C14 C23 N22 -178.12(17)
N15 C14 C23 O24 178.89(17)
O13 C14 C23 O24 0.9(3)
N22 C23 O24 C25 -169.97(16)
C14 C23 O24 C25 11.0(2)
C23 O24 C25 C26 168.20(16)
C23 O24 C25 C12 -11.5(2)
C11 C12 C25 C26 1.1(3)
O13 C12 C25 C26 -179.56(17)
C11 C12 C25 O24 -179.24(16)
O13 C12 C25 O24 0.1(3)
O24 C25 C26 C27 178.26(15)
C12 C25 C26 C27 -2.1(3)
O24 C25 C26 C3 -3.4(3)
C12 C25 C26 C3 176.30(17)
C4 C3 C26 C25 -31(3)
C4 C3 C26 C27 147(3)
C25 C26 C27 C28 -177.85(17)
C3 C26 C27 C28 3.8(3)
C25 C26 C27 C32 1.8(3)
C3 C26 C27 C32 -176.46(16)
C32 C27 C28 C29 0.9(3)
C26 C27 C28 C29 -179.38(17)
C27 C28 C29 C30 -0.4(3)
C28 C29 C30 C31 -0.4(3)
C29 C30 C31 C32 0.6(3)
C30 C31 C32 C27 0.0(3)
C30 C31 C32 C11 -179.73(18)
C28 C27 C32 C31 -0.7(2)
C26 C27 C32 C31 179.56(16)
C28 C27 C32 C11 179.01(16)
C26 C27 C32 C11 -0.7(2)
C12 C11 C32 C31 179.47(17)
C1 C11 C32 C31 1.5(3)
C12 C11 C32 C27 -0.3(3)
C1 C11 C32 C27 -178.27(16)
C2 Si1 C41 C43 -64.76(19)
C44 Si1 C41 C43 52.1(2)
C47 Si1 C41 C43 -178.33(17)
C2 Si1 C41 C42 60.27(19)
C44 Si1 C41 C42 177.10(17)
C47 Si1 C41 C42 -53.31(19)
C2 Si1 C44 C46 -49.9(2)
C41 Si1 C44 C46 -168.2(2)
C47 Si1 C44 C46 66.5(2)
C2 Si1 C44 C45 -178.5(2)
C41 Si1 C44 C45 63.3(2)
C47 Si1 C44 C45 -62.1(2)
C2 Si1 C47 C48 63.21(19)
C41 Si1 C47 C48 179.48(17)
C44 Si1 C47 C48 -54.2(2)
C2 Si1 C47 C49 -168.56(19)
C41 Si1 C47 C49 -52.3(2)
C44 Si1 C47 C49 74.0(2)
C4 Si2 C51 C53 -70.51(19)
C57 Si2 C51 C53 170.80(17)
C54 Si2 C51 C53 44.1(2)
C4 Si2 C51 C52 54.2(2)
C57 Si2 C51 C52 -64.5(2)
C54 Si2 C51 C52 168.82(17)
C4 Si2 C54 C55 -53.2(2)
C57 Si2 C54 C55 62.7(2)
C51 Si2 C54 C55 -169.19(19)
C4 Si2 C54 C56 179.04(19)
C57 Si2 C54 C56 -65.1(2)
C51 Si2 C54 C56 63.0(2)
C4 Si2 C57 C58 -31.5(2)
C51 Si2 C57 C58 87.7(2)
C54 Si2 C57 C58 -146.5(2)
C4 Si2 C57 C59 -159.2(2)
C51 Si2 C57 C59 -40.0(2)
C54 Si2 C57 C59 85.8(2)
